data_4321595
loop_
_publ_author_name
'Daniel Neuman'
'Patrina Paraskevopoulou'
'Nikos Psaroudakis'
'Konstantinos Mertis'
'Richard J. Staples'
'Pericles Stavropoulos'

_publ_section_title
;
 Structural and Functional Characteristics of Rhenium Clusters Derived
 from Redox Chemistry of the Triangular [ReIII3(\m-Cl)3] Core Unit
;
_journal_name_full 'Inorganic Chemistry'
_journal_page_first 5530
_journal_page_last 5537
_journal_paper_doi 10.1021/ic000449t
_journal_volume 39
_journal_year 2000
_chemical_formula_moiety
;
[(C~6~H~5~)~4~P]~2~[Re~2~Cl~8~].2CH~3~CN 
;
_chemical_formula_sum 'C27 H26 Cl8 N2 O P2 Re2'
_chemical_formula_weight 1112.44
_chemical_name_systematic
; 
 ? 
;
_space_group_IT_number 2
_symmetry_cell_setting triclinic
_symmetry_space_group_name_Hall '-P 1'
_symmetry_space_group_name_H-M 'P -1'
_atom_sites_solution_hydrogens geom
_atom_sites_solution_primary direct
_atom_sites_solution_secondary difmap
_audit_creation_method SHELXL-97
_cell_angle_alpha 84.034(1)
_cell_angle_beta 71.295(1)
_cell_angle_gamma 68.471(1)
_cell_formula_units_Z 1
_cell_length_a 10.2287(1)
_cell_length_b 11.4907(1)
_cell_length_c 12.7126(1)
_cell_measurement_reflns_used 89
_cell_measurement_temperature 213(2)
_cell_measurement_theta_max 19.54
_cell_measurement_theta_min 2.67
_cell_volume 1316.36(2)
_computing_cell_refinement 'SMART (Bruker, V4.050, 1995)'
_computing_data_collection 'ASTRO (Bruker, V4.050, 1995)'
_computing_data_reduction 'SAINT (Bruker, V5.A06, 1997)'
_computing_molecular_graphics 'SHELXTL (Bruker, 1998, ver 5.10)'
_computing_publication_material 'CIFTAB (Sheldrick, 1997)'
_computing_structure_refinement 'SHELXL-97 (Sheldrick, 1997)'
_computing_structure_solution 'SHELXS-97 (Sheldrick, 1990)'
_diffrn_ambient_temperature 213(2)
_diffrn_measured_fraction_theta_full 0.858
_diffrn_measured_fraction_theta_max 0.858
_diffrn_measurement_method '\w, 0.3 deg'
_diffrn_radiation_monochromator graphite
_diffrn_radiation_source 'normal-focus sealed tube'
_diffrn_radiation_type MoK\a
_diffrn_radiation_wavelength 0.71073
_diffrn_reflns_av_R_equivalents 0.0276
_diffrn_reflns_av_sigmaI/netI 0.0330
_diffrn_reflns_limit_h_max 13
_diffrn_reflns_limit_h_min -13
_diffrn_reflns_limit_k_max 15
_diffrn_reflns_limit_k_min -8
_diffrn_reflns_limit_l_max 15
_diffrn_reflns_limit_l_min -13
_diffrn_reflns_number 8368
_diffrn_reflns_theta_full 27.73
_diffrn_reflns_theta_max 27.73
_diffrn_reflns_theta_min 1.69
_diffrn_standards_decay_% <1
_diffrn_standards_interval_count 0
_diffrn_standards_number 0
_exptl_absorpt_coefficient_mu 5.078
_exptl_absorpt_correction_T_max 0.942282
_exptl_absorpt_correction_T_min 0.365239
_exptl_absorpt_correction_type empirical
_exptl_crystal_colour blue
_exptl_crystal_density_diffrn 1.403
_exptl_crystal_density_method 'not measured'
_exptl_crystal_description plate
_exptl_crystal_F_000 526
_exptl_crystal_size_max 0.15
_exptl_crystal_size_mid 0.10
_exptl_crystal_size_min 0.02
_refine_diff_density_max 12.798
_refine_diff_density_min -2.166
_refine_diff_density_rms 0.227
_refine_ls_extinction_method none
_refine_ls_goodness_of_fit_ref 1.036
_refine_ls_hydrogen_treatment fixed
_refine_ls_matrix_type full
_refine_ls_number_parameters 298
_refine_ls_number_reflns 5309
_refine_ls_number_restraints 0
_refine_ls_restrained_S_all 1.036
_refine_ls_R_factor_all 0.0537
_refine_ls_R_factor_gt 0.0512
_refine_ls_shift/su_max 0.008
_refine_ls_shift/su_mean 0.002
_refine_ls_structure_factor_coef Fsqd
_refine_ls_weighting_details 'calc w=1/[\s^2^(Fo^2^)+(0.0930P)^2^+7.7093P] where P=(Fo^2^+2Fc^2^)/3'
_refine_ls_weighting_scheme calc
_refine_ls_wR_factor_gt 0.1345
_refine_ls_wR_factor_ref 0.1370
_reflns_number_gt 5007
_reflns_number_total 5309
_reflns_threshold_expression >2sigma(I)
_cod_data_source_file ic000449t_3.cif
_cod_data_source_block Compound_4
_cod_database_code 4321595

loop_
_symmetry_equiv_pos_as_xyz
'x, y, z'
'-x, -y, -z'

loop_
_atom_site_label
_atom_site_type_symbol
_atom_site_fract_x
_atom_site_fract_y
_atom_site_fract_z
_atom_site_U_iso_or_equiv
_atom_site_adp_type
_atom_site_occupancy
_atom_site_symmetry_multiplicity
_atom_site_calc_flag
_atom_site_refinement_flags
_atom_site_disorder_assembly
_atom_site_disorder_group
Re1 Re 0.50201(3) 0.53432(2) 0.57806(2) 0.02712(12) Uani 1 1 d . . .
Cl1 Cl 0.6593(2) 0.64770(18) 0.51390(18) 0.0418(4) Uani 1 1 d . . .
Cl2 Cl 0.6982(2) 0.3808(2) 0.62251(19) 0.0437(5) Uani 1 1 d . . .
Cl3 Cl 0.3468(2) 0.4540(2) 0.71793(16) 0.0432(4) Uani 1 1 d . . .
Cl4 Cl 0.3098(2) 0.72678(18) 0.61175(19) 0.0456(5) Uani 1 1 d . . .
P1 P 0.77044(19) 1.05121(17) 0.84695(14) 0.0261(3) Uani 1 1 d . . .
C1 C 0.8407(7) 0.9149(7) 0.9239(6) 0.0284(14) Uani 1 1 d . . .
C2 C 0.7582(8) 0.8995(8) 1.0333(6) 0.0373(17) Uani 1 1 d . . .
H2A H 0.6718 0.9652 1.0694 0.045 Uiso 1 1 calc R . .
C3 C 0.8028(10) 0.7897(9) 1.0873(7) 0.046(2) Uani 1 1 d . . .
H3A H 0.7483 0.7817 1.1611 0.055 Uiso 1 1 calc R . .
C4 C 0.9274(10) 0.6899(9) 1.0348(8) 0.0446(19) Uani 1 1 d . . .
H4A H 0.9549 0.6136 1.0715 0.054 Uiso 1 1 calc R . .
C5 C 1.0108(9) 0.7041(8) 0.9276(8) 0.0416(18) Uani 1 1 d . . .
H5A H 1.0966 0.6375 0.8923 0.050 Uiso 1 1 calc R . .
C6 C 0.9697(9) 0.8151(7) 0.8718(7) 0.0361(16) Uani 1 1 d . . .
H6A H 1.0276 0.8237 0.7993 0.043 Uiso 1 1 calc R . .
C7 C 0.6578(8) 1.1805(7) 0.9426(6) 0.0301(14) Uani 1 1 d . . .
C8 C 0.5181(9) 1.2545(7) 0.9389(7) 0.0365(16) Uani 1 1 d . . .
H8A H 0.4801 1.2374 0.8864 0.044 Uiso 1 1 calc R . .
C9 C 0.4328(10) 1.3562(8) 1.0146(7) 0.0426(18) Uani 1 1 d . . .
H9A H 0.3379 1.4077 1.0127 0.051 Uiso 1 1 calc R . .
C10 C 0.4903(11) 1.3787(8) 1.0910(7) 0.048(2) Uani 1 1 d . . .
H10A H 0.4324 1.4452 1.1423 0.057 Uiso 1 1 calc R . .
C11 C 0.6305(11) 1.3068(9) 1.0948(7) 0.048(2) Uani 1 1 d . . .
H11A H 0.6683 1.3263 1.1462 0.057 Uiso 1 1 calc R . .
C12 C 0.7165(9) 1.2041(9) 1.0211(7) 0.0417(18) Uani 1 1 d . . .
H12A H 0.8108 1.1524 1.0241 0.050 Uiso 1 1 calc R . .
C13 C 0.9177(7) 1.0886(7) 0.7449(6) 0.0272(13) Uani 1 1 d . . .
C14 C 0.9990(8) 1.0111(7) 0.6508(6) 0.0349(15) Uani 1 1 d . . .
H14A H 0.9741 0.9428 0.6412 0.042 Uiso 1 1 calc R . .
C15 C 1.1141(9) 1.0338(8) 0.5729(6) 0.0359(16) Uani 1 1 d . . .
H15A H 1.1684 0.9810 0.5100 0.043 Uiso 1 1 calc R . .
C16 C 1.1517(8) 1.1360(8) 0.5865(7) 0.0374(17) Uani 1 1 d . . .
H16A H 1.2322 1.1509 0.5336 0.045 Uiso 1 1 calc R . .
C17 C 1.0708(9) 1.2135(8) 0.6768(7) 0.0394(17) Uani 1 1 d . . .
H17A H 1.0947 1.2830 0.6847 0.047 Uiso 1 1 calc R . .
C18 C 0.9524(8) 1.1913(7) 0.7581(6) 0.0328(15) Uani 1 1 d . . .
H18A H 0.8976 1.2449 0.8204 0.039 Uiso 1 1 calc R . .
C19 C 0.6642(7) 1.0155(7) 0.7742(5) 0.0267(13) Uani 1 1 d . . .
C20 C 0.6447(8) 0.9013(7) 0.7876(6) 0.0307(14) Uani 1 1 d . . .
H20A H 0.6855 0.8417 0.8357 0.037 Uiso 1 1 calc R . .
C21 C 0.5632(9) 0.8753(8) 0.7284(7) 0.0368(16) Uani 1 1 d . . .
H21A H 0.5511 0.7974 0.7356 0.044 Uiso 1 1 calc R . .
C22 C 0.5010(8) 0.9644(8) 0.6598(7) 0.0370(16) Uani 1 1 d . . .
H22A H 0.4441 0.9475 0.6223 0.044 Uiso 1 1 calc R . .
C23 C 0.5214(9) 1.0790(8) 0.6454(7) 0.0367(16) Uani 1 1 d . . .
H23A H 0.4789 1.1391 0.5984 0.044 Uiso 1 1 calc R . .
C24 C 0.6059(8) 1.1038(7) 0.7016(6) 0.0318(14) Uani 1 1 d . . .
H24A H 0.6234 1.1796 0.6905 0.038 Uiso 1 1 calc R . .
N1S N -0.1106(12) 0.5166(10) 0.7962(9) 0.072(3) Uani 1 1 d . . .
C1S C -0.0112(13) 0.6221(12) 0.6173(10) 0.066(3) Uani 1 1 d . . .
H1SA H -0.0578 0.7112 0.6268 0.099 Uiso 1 1 d R . .
H1SB H -0.0329 0.5976 0.5566 0.099 Uiso 1 1 d R . .
H1SC H 0.0936 0.5987 0.6008 0.099 Uiso 1 1 d R . .
C2S C -0.0684(10) 0.5616(10) 0.7176(9) 0.049(2) Uani 1 1 d . . .

loop_
_atom_site_aniso_label
_atom_site_aniso_U_11
_atom_site_aniso_U_22
_atom_site_aniso_U_33
_atom_site_aniso_U_23
_atom_site_aniso_U_13
_atom_site_aniso_U_12
Re1 0.03014(18) 0.02712(17) 0.02654(18) 0.00062(11) -0.01067(11) -0.01121(12)
Cl1 0.0469(11) 0.0380(9) 0.0540(12) 0.0071(8) -0.0237(9) -0.0249(8)
Cl2 0.0423(10) 0.0449(10) 0.0538(12) 0.0157(9) -0.0290(9) -0.0181(8)
Cl3 0.0460(11) 0.0482(11) 0.0322(9) 0.0048(8) -0.0038(8) -0.0211(9)
Cl4 0.0453(11) 0.0327(9) 0.0497(11) -0.0072(8) -0.0096(9) -0.0056(8)
P1 0.0240(8) 0.0321(9) 0.0243(8) -0.0012(7) -0.0072(6) -0.0120(7)
C1 0.025(3) 0.035(4) 0.029(3) 0.003(3) -0.011(3) -0.014(3)
C2 0.030(4) 0.052(5) 0.028(4) 0.002(3) -0.008(3) -0.014(3)
C3 0.043(4) 0.065(6) 0.035(4) 0.011(4) -0.016(3) -0.024(4)
C4 0.046(5) 0.047(5) 0.049(5) 0.014(4) -0.028(4) -0.017(4)
C5 0.034(4) 0.038(4) 0.053(5) -0.004(4) -0.018(4) -0.007(3)
C6 0.034(4) 0.038(4) 0.034(4) -0.003(3) -0.010(3) -0.011(3)
C7 0.029(3) 0.035(4) 0.027(3) -0.005(3) -0.005(3) -0.014(3)
C8 0.038(4) 0.038(4) 0.031(4) 0.000(3) -0.008(3) -0.013(3)
C9 0.044(4) 0.036(4) 0.039(4) -0.003(3) -0.006(3) -0.009(3)
C10 0.057(5) 0.036(4) 0.040(4) -0.010(3) 0.004(4) -0.019(4)
C11 0.054(5) 0.056(5) 0.036(4) -0.012(4) -0.005(4) -0.027(4)
C12 0.038(4) 0.050(5) 0.036(4) -0.012(4) -0.008(3) -0.014(4)
C13 0.021(3) 0.033(3) 0.028(3) 0.002(3) -0.009(3) -0.010(3)
C14 0.036(4) 0.038(4) 0.033(4) -0.001(3) -0.011(3) -0.016(3)
C15 0.037(4) 0.041(4) 0.025(3) 0.004(3) -0.004(3) -0.014(3)
C16 0.026(3) 0.048(4) 0.037(4) 0.010(3) -0.008(3) -0.015(3)
C17 0.038(4) 0.043(4) 0.046(5) 0.004(3) -0.016(3) -0.023(3)
C18 0.029(3) 0.037(4) 0.036(4) -0.001(3) -0.011(3) -0.014(3)
C19 0.024(3) 0.037(4) 0.023(3) 0.000(3) -0.008(2) -0.015(3)
C20 0.033(4) 0.035(4) 0.026(3) 0.002(3) -0.010(3) -0.014(3)
C21 0.041(4) 0.042(4) 0.037(4) -0.003(3) -0.011(3) -0.025(3)
C22 0.033(4) 0.050(4) 0.036(4) -0.004(3) -0.014(3) -0.019(3)
C23 0.033(4) 0.046(4) 0.033(4) 0.002(3) -0.016(3) -0.012(3)
C24 0.034(4) 0.032(3) 0.033(4) 0.001(3) -0.011(3) -0.015(3)
N1S 0.064(6) 0.071(6) 0.068(7) -0.004(5) -0.021(5) -0.007(5)
C1S 0.056(6) 0.067(7) 0.067(7) 0.003(5) -0.012(5) -0.019(5)
C2S 0.037(4) 0.056(5) 0.048(5) -0.010(4) -0.014(4) -0.004(4)

loop_
_atom_type_symbol
_atom_type_description
_atom_type_scat_dispersion_real
_atom_type_scat_dispersion_imag
_atom_type_scat_source
C C 0.0033 0.0016 'International Tables Vol C Tables 4.2.6.8 and 6.1.1.4'
H H 0.0000 0.0000 'International Tables Vol C Tables 4.2.6.8 and 6.1.1.4'
N N 0.0061 0.0033 'International Tables Vol C Tables 4.2.6.8 and 6.1.1.4'
O O 0.0106 0.0060 'International Tables Vol C Tables 4.2.6.8 and 6.1.1.4'
P P 0.1023 0.0942 'International Tables Vol C Tables 4.2.6.8 and 6.1.1.4'
Cl Cl 0.1484 0.1585 'International Tables Vol C Tables 4.2.6.8 and 6.1.1.4'
Re Re -1.0185 7.2310 'International Tables Vol C Tables 4.2.6.8 and 6.1.1.4'

loop_
_geom_angle_atom_site_label_1
_geom_angle_atom_site_label_2
_geom_angle_atom_site_label_3
_geom_angle
_geom_angle_site_symmetry_1
_geom_angle_site_symmetry_3
_geom_angle_publ_flag
Re1 Re1 Cl2 104.95(6) 2_666 . ?
Re1 Re1 Cl4 103.66(6) 2_666 . ?
Cl2 Re1 Cl4 151.36(8) . . ?
Re1 Re1 Cl1 103.09(6) 2_666 . ?
Cl2 Re1 Cl1 85.97(7) . . ?
Cl4 Re1 Cl1 86.40(8) . . ?
Re1 Re1 Cl3 103.67(6) 2_666 . ?
Cl2 Re1 Cl3 87.12(8) . . ?
Cl4 Re1 Cl3 87.39(8) . . ?
Cl1 Re1 Cl3 153.24(8) . . ?
C1 P1 C13 111.4(3) . . ?
C1 P1 C19 107.5(3) . . ?
C13 P1 C19 107.8(3) . . ?
C1 P1 C7 108.7(3) . . ?
C13 P1 C7 110.1(3) . . ?
C19 P1 C7 111.3(3) . . ?
C6 C1 C2 118.6(7) . . ?
C6 C1 P1 120.6(6) . . ?
C2 C1 P1 120.4(6) . . ?
C3 C2 C1 120.5(8) . . ?
C2 C3 C4 121.0(8) . . ?
C5 C4 C3 119.2(8) . . ?
C6 C5 C4 121.0(8) . . ?
C5 C6 C1 119.7(7) . . ?
C8 C7 C12 121.2(7) . . ?
C8 C7 P1 120.8(6) . . ?
C12 C7 P1 118.0(6) . . ?
C7 C8 C9 119.4(8) . . ?
C10 C9 C8 119.2(8) . . ?
C9 C10 C11 122.1(8) . . ?
C10 C11 C12 119.6(8) . . ?
C7 C12 C11 118.5(8) . . ?
C18 C13 C14 119.8(7) . . ?
C18 C13 P1 121.7(6) . . ?
C14 C13 P1 118.6(6) . . ?
C15 C14 C13 120.6(7) . . ?
C14 C15 C16 120.0(7) . . ?
C17 C16 C15 119.6(7) . . ?
C16 C17 C18 121.2(7) . . ?
C13 C18 C17 118.8(7) . . ?
C20 C19 C24 120.7(6) . . ?
C20 C19 P1 120.5(5) . . ?
C24 C19 P1 118.7(5) . . ?
C19 C20 C21 119.3(7) . . ?
C22 C21 C20 120.0(7) . . ?
C21 C22 C23 120.9(7) . . ?
C22 C23 C24 119.3(7) . . ?
C19 C24 C23 119.8(7) . . ?
N1S C2S C1S 178.0(12) . . ?

loop_
_geom_bond_atom_site_label_1
_geom_bond_atom_site_label_2
_geom_bond_distance
_geom_bond_site_symmetry_2
_geom_bond_publ_flag
Re1 Re1 2.2281(5) 2_666 ?
Re1 Cl2 2.3196(19) . ?
Re1 Cl4 2.3248(19) . ?
Re1 Cl1 2.3299(19) . ?
Re1 Cl3 2.3363(19) . ?
P1 C1 1.798(7) . ?
P1 C13 1.800(7) . ?
P1 C19 1.804(7) . ?
P1 C7 1.799(7) . ?
C1 C6 1.408(10) . ?
C1 C2 1.408(10) . ?
C2 C3 1.367(12) . ?
C3 C4 1.388(13) . ?
C4 C5 1.387(13) . ?
C5 C6 1.384(12) . ?
C7 C8 1.383(11) . ?
C7 C12 1.409(11) . ?
C8 C9 1.415(11) . ?
C9 C10 1.373(14) . ?
C10 C11 1.382(14) . ?
C11 C12 1.409(12) . ?
C13 C18 1.391(10) . ?
C13 C14 1.398(10) . ?
C14 C15 1.363(11) . ?
C15 C16 1.405(12) . ?
C16 C17 1.362(12) . ?
C17 C18 1.403(11) . ?
C19 C20 1.384(10) . ?
C19 C24 1.397(10) . ?
C20 C21 1.408(10) . ?
C21 C22 1.380(12) . ?
C22 C23 1.392(12) . ?
C23 C24 1.399(10) . ?
N1S C2S 1.110(15) . ?
C1S C2S 1.445(16) . ?

loop_
_geom_torsion_atom_site_label_1
_geom_torsion_atom_site_label_2
_geom_torsion_atom_site_label_3
_geom_torsion_atom_site_label_4
_geom_torsion
_geom_torsion_site_symmetry_1
_geom_torsion_site_symmetry_2
_geom_torsion_site_symmetry_3
_geom_torsion_site_symmetry_4
_geom_torsion_publ_flag
C13 P1 C1 C6 -35.4(7) . . . . ?
C19 P1 C1 C6 82.4(6) . . . . ?
C7 P1 C1 C6 -157.0(6) . . . . ?
C13 P1 C1 C2 152.4(6) . . . . ?
C19 P1 C1 C2 -89.7(6) . . . . ?
C7 P1 C1 C2 30.9(7) . . . . ?
C6 C1 C2 C3 0.0(12) . . . . ?
P1 C1 C2 C3 172.3(6) . . . . ?
C1 C2 C3 C4 -2.0(13) . . . . ?
C2 C3 C4 C5 2.7(13) . . . . ?
C3 C4 C5 C6 -1.5(13) . . . . ?
C4 C5 C6 C1 -0.5(12) . . . . ?
C2 C1 C6 C5 1.2(11) . . . . ?
P1 C1 C6 C5 -171.0(6) . . . . ?
C1 P1 C7 C8 -130.6(6) . . . . ?
C13 P1 C7 C8 107.1(7) . . . . ?
C19 P1 C7 C8 -12.4(7) . . . . ?
C1 P1 C7 C12 49.5(7) . . . . ?
C13 P1 C7 C12 -72.9(7) . . . . ?
C19 P1 C7 C12 167.7(6) . . . . ?
C12 C7 C8 C9 0.5(12) . . . . ?
P1 C7 C8 C9 -179.4(6) . . . . ?
C7 C8 C9 C10 -0.5(12) . . . . ?
C8 C9 C10 C11 1.5(13) . . . . ?
C9 C10 C11 C12 -2.3(14) . . . . ?
C8 C7 C12 C11 -1.3(13) . . . . ?
P1 C7 C12 C11 178.6(7) . . . . ?
C10 C11 C12 C7 2.2(13) . . . . ?
C1 P1 C13 C18 -107.6(6) . . . . ?
C19 P1 C13 C18 134.7(6) . . . . ?
C7 P1 C13 C18 13.1(7) . . . . ?
C1 P1 C13 C14 71.9(6) . . . . ?
C19 P1 C13 C14 -45.7(7) . . . . ?
C7 P1 C13 C14 -167.3(6) . . . . ?
C18 C13 C14 C15 1.4(11) . . . . ?
P1 C13 C14 C15 -178.2(6) . . . . ?
C13 C14 C15 C16 -0.3(12) . . . . ?
C14 C15 C16 C17 -1.2(12) . . . . ?
C15 C16 C17 C18 1.6(12) . . . . ?
C14 C13 C18 C17 -1.0(11) . . . . ?
P1 C13 C18 C17 178.5(6) . . . . ?
C16 C17 C18 C13 -0.4(12) . . . . ?
C1 P1 C19 C20 2.5(7) . . . . ?
C13 P1 C19 C20 122.7(6) . . . . ?
C7 P1 C19 C20 -116.4(6) . . . . ?
C1 P1 C19 C24 -175.5(5) . . . . ?
C13 P1 C19 C24 -55.3(6) . . . . ?
C7 P1 C19 C24 65.5(6) . . . . ?
C24 C19 C20 C21 -1.0(11) . . . . ?
P1 C19 C20 C21 -179.0(6) . . . . ?
C19 C20 C21 C22 -1.4(11) . . . . ?
C20 C21 C22 C23 2.0(12) . . . . ?
C21 C22 C23 C24 -0.1(12) . . . . ?
C20 C19 C24 C23 2.8(11) . . . . ?
P1 C19 C24 C23 -179.1(6) . . . . ?
C22 C23 C24 C19 -2.2(11) . . . . ?
